data_7019758
loop_
_publ_author_name
'Theuergarten, Eileen'
'Schl\"osser, Janin'
'Schl\"uns, Danny'
'Freytag, Matthias'
'Daniliuc, Constantin G.'
'Jones, Peter G.'
'Tamm, Matthias'

_publ_section_title
;
 Fixation of carbon dioxide and related small molecules by a bifunctional
 frustrated pyrazolylborane Lewis pair.
;
_journal_issue 30
_journal_name_full 'Dalton transactions (Cambridge, England : 2003)'
_journal_page_first 9101
_journal_page_last 9110
_journal_paper_doi 10.1039/c2dt30448a
_journal_volume 41
_journal_year 2012
_chemical_formula_sum 'C28 H28 B F10 N3 S'
_chemical_formula_weight 639.40
_chemical_name_systematic
;
?
;
_space_group_IT_number 14
_symmetry_cell_setting monoclinic
_symmetry_space_group_name_Hall '-P 2yn'
_symmetry_space_group_name_H-M 'P 1 21/n 1'
_atom_sites_solution_hydrogens geom
_atom_sites_solution_primary direct
_atom_sites_solution_secondary difmap
_audit_creation_method SHELXL-97
_cell_angle_alpha 90.00
_cell_angle_beta 96.913(2)
_cell_angle_gamma 90.00
_cell_formula_units_Z 4
_cell_length_a 11.1232(2)
_cell_length_b 13.5996(2)
_cell_length_c 19.3628(2)
_cell_measurement_reflns_used 45154
_cell_measurement_temperature 100(2)
_cell_measurement_theta_max 75.6980
_cell_measurement_theta_min 3.2470
_cell_volume 2907.74(7)
_computing_cell_refinement
;
CrysAlisPro, Oxford Diffraction Ltd.,
Version 1.171.35.15 (release 03-08-2011 CrysAlis171 .NET)
(compiled Aug 3 2011,13:03:54)
;
_computing_data_collection
;
CrysAlisPro, Oxford Diffraction Ltd.,
Version 1.171.35.15 (release 03-08-2011 CrysAlis171 .NET)
(compiled Aug 3 2011,13:03:54)
;
_computing_data_reduction
;
CrysAlisPro, Oxford Diffraction Ltd.,
Version 1.171.35.15 (release 03-08-2011 CrysAlis171 .NET)
(compiled Aug 3 2011,13:03:54)
;
_computing_molecular_graphics 'BRUKER XP'
_computing_publication_material SHELXL-97
_computing_structure_refinement 'SHELXL-97 (Sheldrick, 1997)'
_computing_structure_solution 'SHELXS-97 (Sheldrick, 1990)'
_diffrn_ambient_temperature 100(2)
_diffrn_detector_area_resol_mean 10.3543
_diffrn_measured_fraction_theta_full 1.000
_diffrn_measured_fraction_theta_max 1.000
_diffrn_measurement_device_type 'Oxford Diffraction Xcalibur, Atlas, Nova'
_diffrn_measurement_method '\w scans'
_diffrn_radiation_monochromator mirror
_diffrn_radiation_source 'Nova (Cu) X-ray Source'
_diffrn_radiation_type 'Cu K\a'
_diffrn_radiation_wavelength 1.54184
_diffrn_reflns_av_R_equivalents 0.0272
_diffrn_reflns_av_sigmaI/netI 0.0099
_diffrn_reflns_limit_h_max 13
_diffrn_reflns_limit_h_min -13
_diffrn_reflns_limit_k_max 16
_diffrn_reflns_limit_k_min -16
_diffrn_reflns_limit_l_max 24
_diffrn_reflns_limit_l_min -21
_diffrn_reflns_number 54092
_diffrn_reflns_theta_full 74.50
_diffrn_reflns_theta_max 74.50
_diffrn_reflns_theta_min 3.98
_exptl_absorpt_coefficient_mu 1.795
_exptl_absorpt_correction_T_max 1.00000
_exptl_absorpt_correction_T_min 0.36801
_exptl_absorpt_correction_type multi-scan
_exptl_absorpt_process_details
;
CrysAlisPro, Oxford Diffraction Ltd.,
Version 1.171.35.15 (release 03-08-2011 CrysAlis171 .NET)
(compiled Aug 3 2011,13:03:54)
;
_exptl_crystal_colour colourless
_exptl_crystal_density_diffrn 1.461
_exptl_crystal_density_method 'not measured'
_exptl_crystal_description prism
_exptl_crystal_F_000 1312
_exptl_crystal_size_max 0.20
_exptl_crystal_size_mid 0.15
_exptl_crystal_size_min 0.09
_refine_diff_density_max 0.285
_refine_diff_density_min -0.222
_refine_diff_density_rms 0.038
_refine_ls_extinction_method none
_refine_ls_goodness_of_fit_ref 1.048
_refine_ls_hydrogen_treatment constr
_refine_ls_matrix_type full
_refine_ls_number_parameters 397
_refine_ls_number_reflns 5941
_refine_ls_number_restraints 0
_refine_ls_restrained_S_all 1.048
_refine_ls_R_factor_all 0.0286
_refine_ls_R_factor_gt 0.0283
_refine_ls_shift/su_max 0.000
_refine_ls_shift/su_mean 0.000
_refine_ls_structure_factor_coef Fsqd
_refine_ls_weighting_details 'calc w=1/[\s^2^(Fo^2^)+(0.0346P)^2^+1.2666P] where P=(Fo^2^+2Fc^2^)/3'
_refine_ls_weighting_scheme calc
_refine_ls_wR_factor_gt 0.0733
_refine_ls_wR_factor_ref 0.0735
_reflns_number_gt 5857
_reflns_number_total 5941
_reflns_threshold_expression >2sigma(I)
_cod_data_source_file c2dt30448a.txt
_cod_data_source_block eileen34
_cod_original_sg_symbol_H-M 'P 21/n'
_cod_database_code 7019758

loop_
_symmetry_equiv_pos_as_xyz
'x, y, z'
'-x+1/2, y+1/2, -z+1/2'
'-x, -y, -z'
'x-1/2, -y-1/2, z-1/2'

loop_
_atom_site_label
_atom_site_type_symbol
_atom_site_fract_x
_atom_site_fract_y
_atom_site_fract_z
_atom_site_U_iso_or_equiv
_atom_site_adp_type
_atom_site_occupancy
_atom_site_symmetry_multiplicity
_atom_site_calc_flag
_atom_site_refinement_flags
S S 0.11186(2) 0.17786(2) 0.197877(14) 0.02065(7) Uani 1 1 d .
B B 0.10302(11) 0.05365(9) 0.24710(6) 0.0169(2) Uani 1 1 d .
N1 N -0.01244(8) 0.00665(7) 0.20468(4) 0.01610(18) Uani 1 1 d .
N2 N -0.05800(8) 0.05456(7) 0.14428(4) 0.01648(18) Uani 1 1 d .
N3 N -0.03085(9) 0.18592(7) 0.07157(5) 0.0219(2) Uani 1 1 d .
F1 F -0.10823(6) 0.15430(5) 0.27944(3) 0.02563(15) Uani 1 1 d .
F2 F -0.16630(7) 0.20477(6) 0.40388(4) 0.03213(17) Uani 1 1 d .
F3 F -0.02137(7) 0.15261(6) 0.52146(4) 0.03625(19) Uani 1 1 d .
F4 F 0.18487(7) 0.04732(6) 0.51081(4) 0.03359(18) Uani 1 1 d .
F5 F 0.24611(6) -0.00251(5) 0.38800(3) 0.02402(15) Uani 1 1 d .
F6 F 0.34089(6) 0.11891(5) 0.30066(4) 0.02744(16) Uani 1 1 d .
F7 F 0.55347(6) 0.03507(6) 0.28128(5) 0.0386(2) Uani 1 1 d .
F8 F 0.55811(7) -0.12659(6) 0.19864(5) 0.0401(2) Uani 1 1 d .
F9 F 0.34569(7) -0.20452(6) 0.13745(4) 0.03395(18) Uani 1 1 d .
F10 F 0.13632(6) -0.13032(5) 0.16103(3) 0.02381(15) Uani 1 1 d .
C1 C -0.15846(9) 0.00562(8) 0.11347(6) 0.0180(2) Uani 1 1 d .
C2 C -0.17256(10) -0.07419(8) 0.15553(6) 0.0196(2) Uani 1 1 d .
H2 H -0.2342 -0.1226 0.1474 0.024 Uiso 1 1 calc R
C3 C -0.08193(10) -0.07268(8) 0.21197(5) 0.0175(2) Uani 1 1 d .
C4 C -0.24106(10) 0.03077(9) 0.04722(6) 0.0212(2) Uani 1 1 d .
C5 C -0.17183(11) 0.02503(9) -0.01681(6) 0.0244(2) Uani 1 1 d .
H5A H -0.1125 0.0785 -0.0150 0.037 Uiso 1 1 calc R
H5B H -0.2290 0.0312 -0.0592 0.037 Uiso 1 1 calc R
H5C H -0.1299 -0.0383 -0.0170 0.037 Uiso 1 1 calc R
C6 C -0.30256(12) 0.13130(10) 0.05302(7) 0.0297(3) Uani 1 1 d .
H6A H -0.3504 0.1304 0.0924 0.044 Uiso 1 1 calc R
H6B H -0.3559 0.1448 0.0100 0.044 Uiso 1 1 calc R
H6C H -0.2406 0.1827 0.0604 0.044 Uiso 1 1 calc R
C7 C -0.34215(11) -0.04721(10) 0.03724(6) 0.0277(3) Uani 1 1 d .
H7A H -0.3061 -0.1125 0.0337 0.042 Uiso 1 1 calc R
H7B H -0.3960 -0.0330 -0.0054 0.042 Uiso 1 1 calc R
H7C H -0.3886 -0.0457 0.0771 0.042 Uiso 1 1 calc R
C8 C -0.07327(10) -0.14726(8) 0.27148(6) 0.0200(2) Uani 1 1 d .
C9 C 0.05526(10) -0.17286(9) 0.30430(6) 0.0222(2) Uani 1 1 d .
H9A H 0.0982 -0.2070 0.2700 0.033 Uiso 1 1 calc R
H9B H 0.0510 -0.2156 0.3447 0.033 Uiso 1 1 calc R
H9C H 0.0987 -0.1123 0.3191 0.033 Uiso 1 1 calc R
C10 C -0.14846(11) -0.10817(10) 0.32745(6) 0.0271(3) Uani 1 1 d .
H10A H -0.1072 -0.0515 0.3509 0.041 Uiso 1 1 calc R
H10B H -0.1573 -0.1600 0.3616 0.041 Uiso 1 1 calc R
H10C H -0.2287 -0.0881 0.3055 0.041 Uiso 1 1 calc R
C11 C -0.13161(13) -0.24332(10) 0.24226(7) 0.0319(3) Uani 1 1 d .
H11A H -0.2179 -0.2323 0.2274 0.048 Uiso 1 1 calc R
H11B H -0.1224 -0.2941 0.2784 0.048 Uiso 1 1 calc R
H11C H -0.0918 -0.2649 0.2024 0.048 Uiso 1 1 calc R
C12 C 0.00246(10) 0.14547(8) 0.12875(6) 0.0177(2) Uani 1 1 d .
C13 C 0.01653(12) 0.28085(9) 0.04783(6) 0.0262(3) Uani 1 1 d .
C14 C -0.01388(14) 0.36382(9) 0.09536(7) 0.0336(3) Uani 1 1 d .
H14A H -0.1011 0.3636 0.0988 0.050 Uiso 1 1 calc R
H14B H 0.0090 0.4269 0.0762 0.050 Uiso 1 1 calc R
H14C H 0.0308 0.3545 0.1417 0.050 Uiso 1 1 calc R
C15 C 0.15240(15) 0.27621(11) 0.04356(9) 0.0423(4) Uani 1 1 d .
H15A H 0.1956 0.2677 0.0904 0.063 Uiso 1 1 calc R
H15B H 0.1788 0.3374 0.0233 0.063 Uiso 1 1 calc R
H15C H 0.1701 0.2206 0.0143 0.063 Uiso 1 1 calc R
C16 C -0.0506(2) 0.29765(12) -0.02503(8) 0.0546(5) Uani 1 1 d .
H16A H -0.0303 0.2449 -0.0561 0.082 Uiso 1 1 calc R
H16B H -0.0263 0.3611 -0.0430 0.082 Uiso 1 1 calc R
H16C H -0.1381 0.2977 -0.0226 0.082 Uiso 1 1 calc R
C17 C 0.07477(10) 0.07682(8) 0.32608(6) 0.0179(2) Uani 1 1 d .
C18 C -0.03037(10) 0.12866(8) 0.33536(6) 0.0204(2) Uani 1 1 d .
C19 C -0.06348(11) 0.15492(9) 0.39923(6) 0.0235(2) Uani 1 1 d .
C20 C 0.00990(12) 0.12847(9) 0.45885(6) 0.0258(2) Uani 1 1 d .
C21 C 0.11406(11) 0.07609(9) 0.45322(6) 0.0241(2) Uani 1 1 d .
C22 C 0.14442(10) 0.05146(8) 0.38800(6) 0.0201(2) Uani 1 1 d .
C23 C 0.22738(10) -0.00386(8) 0.23549(5) 0.0186(2) Uani 1 1 d .
C24 C 0.33872(10) 0.03601(9) 0.26232(6) 0.0226(2) Uani 1 1 d .
C25 C 0.44921(10) -0.00390(10) 0.25137(7) 0.0275(3) Uani 1 1 d .
C26 C 0.45201(11) -0.08600(10) 0.20971(7) 0.0285(3) Uani 1 1 d .
C27 C 0.34498(11) -0.12645(9) 0.17983(6) 0.0250(2) Uani 1 1 d .
C28 C 0.23598(10) -0.08556(9) 0.19336(6) 0.0204(2) Uani 1 1 d .

loop_
_atom_site_aniso_label
_atom_site_aniso_U_11
_atom_site_aniso_U_22
_atom_site_aniso_U_33
_atom_site_aniso_U_23
_atom_site_aniso_U_13
_atom_site_aniso_U_12
S 0.02179(14) 0.01840(13) 0.02068(13) 0.00258(10) -0.00180(10) -0.00276(10)
B 0.0162(5) 0.0171(5) 0.0172(5) 0.0010(4) 0.0004(4) -0.0001(4)
N1 0.0163(4) 0.0174(4) 0.0145(4) 0.0016(3) 0.0015(3) 0.0020(3)
N2 0.0168(4) 0.0180(4) 0.0144(4) 0.0017(3) 0.0010(3) 0.0017(3)
N3 0.0290(5) 0.0185(5) 0.0178(4) 0.0009(4) 0.0017(4) -0.0018(4)
F1 0.0233(3) 0.0309(4) 0.0219(3) 0.0005(3) -0.0002(3) 0.0106(3)
F2 0.0315(4) 0.0358(4) 0.0306(4) -0.0025(3) 0.0103(3) 0.0130(3)
F3 0.0434(4) 0.0473(5) 0.0195(4) -0.0053(3) 0.0098(3) 0.0064(4)
F4 0.0339(4) 0.0488(5) 0.0167(3) 0.0029(3) -0.0024(3) 0.0048(3)
F5 0.0200(3) 0.0293(4) 0.0219(3) 0.0027(3) -0.0008(2) 0.0058(3)
F6 0.0229(3) 0.0260(4) 0.0323(4) -0.0002(3) -0.0013(3) -0.0048(3)
F7 0.0162(3) 0.0410(4) 0.0574(5) 0.0118(4) -0.0009(3) -0.0043(3)
F8 0.0235(4) 0.0469(5) 0.0530(5) 0.0153(4) 0.0175(3) 0.0152(3)
F9 0.0403(4) 0.0327(4) 0.0310(4) -0.0007(3) 0.0130(3) 0.0153(3)
F10 0.0248(3) 0.0249(3) 0.0219(3) -0.0045(3) 0.0030(3) 0.0013(3)
C1 0.0152(5) 0.0214(5) 0.0174(5) -0.0013(4) 0.0023(4) 0.0013(4)
C2 0.0170(5) 0.0220(5) 0.0198(5) 0.0009(4) 0.0019(4) -0.0015(4)
C3 0.0162(5) 0.0189(5) 0.0177(5) -0.0001(4) 0.0034(4) 0.0002(4)
C4 0.0185(5) 0.0253(6) 0.0189(5) 0.0021(4) -0.0015(4) 0.0014(4)
C5 0.0273(6) 0.0276(6) 0.0178(5) -0.0001(4) 0.0004(4) -0.0024(5)
C6 0.0259(6) 0.0322(7) 0.0298(6) 0.0023(5) -0.0010(5) 0.0092(5)
C7 0.0199(6) 0.0370(7) 0.0247(6) 0.0036(5) -0.0045(4) -0.0036(5)
C8 0.0207(5) 0.0205(5) 0.0186(5) 0.0034(4) 0.0016(4) -0.0021(4)
C9 0.0229(6) 0.0214(5) 0.0220(5) 0.0052(4) 0.0014(4) 0.0020(4)
C10 0.0250(6) 0.0327(6) 0.0250(6) 0.0088(5) 0.0088(5) 0.0033(5)
C11 0.0406(7) 0.0245(6) 0.0282(6) 0.0068(5) -0.0053(5) -0.0113(5)
C12 0.0187(5) 0.0166(5) 0.0182(5) -0.0015(4) 0.0042(4) 0.0012(4)
C13 0.0387(7) 0.0191(6) 0.0204(5) 0.0028(4) 0.0017(5) -0.0050(5)
C14 0.0451(8) 0.0198(6) 0.0367(7) 0.0013(5) 0.0082(6) 0.0014(5)
C15 0.0481(9) 0.0291(7) 0.0549(9) 0.0084(6) 0.0274(7) -0.0022(6)
C16 0.0939(14) 0.0363(8) 0.0279(7) 0.0136(6) -0.0161(8) -0.0262(9)
C17 0.0189(5) 0.0164(5) 0.0183(5) 0.0001(4) 0.0017(4) -0.0010(4)
C18 0.0209(5) 0.0201(5) 0.0196(5) 0.0008(4) 0.0001(4) 0.0010(4)
C19 0.0236(6) 0.0219(6) 0.0259(6) -0.0015(4) 0.0066(5) 0.0034(4)
C20 0.0322(6) 0.0279(6) 0.0185(5) -0.0037(5) 0.0077(5) -0.0012(5)
C21 0.0261(6) 0.0279(6) 0.0174(5) 0.0013(4) -0.0010(4) -0.0015(5)
C22 0.0185(5) 0.0201(5) 0.0214(5) 0.0004(4) 0.0014(4) 0.0005(4)
C23 0.0180(5) 0.0207(5) 0.0174(5) 0.0043(4) 0.0036(4) 0.0013(4)
C24 0.0209(5) 0.0234(6) 0.0235(5) 0.0051(4) 0.0026(4) -0.0005(4)
C25 0.0158(5) 0.0322(6) 0.0344(6) 0.0126(5) 0.0025(5) -0.0015(5)
C26 0.0206(6) 0.0340(7) 0.0331(6) 0.0145(5) 0.0122(5) 0.0106(5)
C27 0.0295(6) 0.0256(6) 0.0217(5) 0.0056(4) 0.0098(5) 0.0092(5)
C28 0.0203(5) 0.0236(6) 0.0176(5) 0.0042(4) 0.0041(4) 0.0023(4)

loop_
_atom_type_symbol
_atom_type_description
_atom_type_scat_dispersion_real
_atom_type_scat_dispersion_imag
_atom_type_scat_source
C C 0.0181 0.0091 'International Tables Vol C Tables 4.2.6.8 and 6.1.1.4'
H H 0.0000 0.0000 'International Tables Vol C Tables 4.2.6.8 and 6.1.1.4'
B B 0.0090 0.0039 'International Tables Vol C Tables 4.2.6.8 and 6.1.1.4'
N N 0.0311 0.0180 'International Tables Vol C Tables 4.2.6.8 and 6.1.1.4'
F F 0.0727 0.0534 'International Tables Vol C Tables 4.2.6.8 and 6.1.1.4'
S S 0.3331 0.5567 'International Tables Vol C Tables 4.2.6.8 and 6.1.1.4'

loop_
_geom_angle_atom_site_label_1
_geom_angle_atom_site_label_2
_geom_angle_atom_site_label_3
_geom_angle
C12 S B 94.84(5)
N1 B C23 112.72(9)
N1 B C17 109.33(9)
C23 B C17 119.06(9)
N1 B S 100.54(7)
C23 B S 104.79(7)
C17 B S 108.57(7)
C3 N1 N2 108.10(8)
C3 N1 B 135.57(9)
N2 N1 B 116.33(8)
C1 N2 N1 109.61(9)
C1 N2 C12 133.91(9)
N1 N2 C12 116.36(8)
C12 N3 C13 125.19(10)
N2 C1 C2 105.63(9)
N2 C1 C4 129.29(10)
C2 C1 C4 125.07(10)
C1 C2 C3 109.20(10)
N1 C3 C2 107.45(9)
N1 C3 C8 128.79(10)
C2 C3 C8 123.68(10)
C1 C4 C5 110.94(9)
C1 C4 C6 111.48(10)
C5 C4 C6 111.96(10)
C1 C4 C7 107.93(9)
C5 C4 C7 107.01(10)
C6 C4 C7 107.25(10)
C3 C8 C9 115.72(9)
C3 C8 C11 107.52(9)
C9 C8 C11 106.92(10)
C3 C8 C10 108.10(9)
C9 C8 C10 110.16(9)
C11 C8 C10 108.15(10)
N3 C12 N2 117.44(10)
N3 C12 S 132.00(9)
N2 C12 S 110.55(7)
N3 C13 C14 110.14(10)
N3 C13 C15 111.78(10)
C14 C13 C15 110.97(11)
N3 C13 C16 105.21(10)
C14 C13 C16 109.12(12)
C15 C13 C16 109.43(13)
C22 C17 C18 113.76(10)
C22 C17 B 127.68(10)
C18 C17 B 118.56(9)
F1 C18 C19 115.98(10)
F1 C18 C17 119.63(10)
C19 C18 C17 124.38(10)
F2 C19 C20 119.94(10)
F2 C19 C18 120.85(11)
C20 C19 C18 119.21(11)
F3 C20 C21 120.71(11)
F3 C20 C19 120.06(11)
C21 C20 C19 119.22(11)
F4 C21 C20 120.02(11)
F4 C21 C22 120.17(11)
C20 C21 C22 119.80(11)
F5 C22 C21 115.31(10)
F5 C22 C17 121.03(10)
C21 C22 C17 123.62(11)
C28 C23 C24 114.16(10)
C28 C23 B 125.83(10)
C24 C23 B 119.55(10)
F6 C24 C25 117.07(11)
F6 C24 C23 119.12(10)
C25 C24 C23 123.80(11)
F7 C25 C26 119.53(11)
F7 C25 C24 121.12(12)
C26 C25 C24 119.35(11)
F8 C26 C27 120.10(12)
F8 C26 C25 120.52(12)
C27 C26 C25 119.38(11)
F9 C27 C26 120.35(11)
F9 C27 C28 120.14(11)
C26 C27 C28 119.51(11)
F10 C28 C27 114.77(10)
F10 C28 C23 121.48(10)
C27 C28 C23 123.74(11)

loop_
_geom_bond_atom_site_label_1
_geom_bond_atom_site_label_2
_geom_bond_distance
S C12 1.7533(11)
S B 1.9479(12)
B N1 1.5744(14)
B C23 1.6280(16)
B C17 1.6287(16)
N1 C3 1.3445(14)
N1 N2 1.3807(12)
N2 C1 1.3737(14)
N2 C12 1.4560(14)
N3 C12 1.2518(15)
N3 C13 1.4879(15)
F1 C18 1.3485(13)
F2 C19 1.3419(14)
F3 C20 1.3417(13)
F4 C21 1.3437(13)
F5 C22 1.3484(13)
F6 C24 1.3485(14)
F7 C25 1.3415(14)
F8 C26 1.3433(13)
F9 C27 1.3424(15)
F10 C28 1.3507(13)
C1 C2 1.3772(16)
C1 C4 1.5241(14)
C2 C3 1.3948(15)
C3 C8 1.5294(15)
C4 C5 1.5382(16)
C4 C6 1.5389(17)
C4 C7 1.5407(16)
C8 C9 1.5331(15)
C8 C11 1.5360(16)
C8 C10 1.5411(16)
C13 C14 1.5197(18)
C13 C15 1.525(2)
C13 C16 1.5319(18)
C17 C22 1.3902(15)
C17 C18 1.3956(16)
C18 C19 1.3791(16)
C19 C20 1.3789(17)
C20 C21 1.3755(18)
C21 C22 1.3870(16)
C23 C28 1.3885(16)
C23 C24 1.3938(16)
C24 C25 1.3831(17)
C25 C26 1.380(2)
C26 C27 1.3744(19)
C27 C28 1.3871(16)

loop_
_geom_torsion_atom_site_label_1
_geom_torsion_atom_site_label_2
_geom_torsion_atom_site_label_3
_geom_torsion_atom_site_label_4
_geom_torsion
C12 S B N1 -10.48(7)
C12 S B C23 106.62(7)
C12 S B C17 -125.16(8)
C23 B N1 C3 77.65(14)
C17 B N1 C3 -57.18(15)
S B N1 C3 -171.28(10)
C23 B N1 N2 -101.85(10)
C17 B N1 N2 123.32(9)
S B N1 N2 9.21(10)
C3 N1 N2 C1 0.78(11)
B N1 N2 C1 -179.59(9)
C3 N1 N2 C12 177.44(9)
B N1 N2 C12 -2.93(12)
N1 N2 C1 C2 -0.95(11)
C12 N2 C1 C2 -176.80(11)
N1 N2 C1 C4 178.67(10)
C12 N2 C1 C4 2.82(19)
N2 C1 C2 C3 0.77(12)
C4 C1 C2 C3 -178.87(10)
N2 N1 C3 C2 -0.27(12)
B N1 C3 C2 -179.80(11)
N2 N1 C3 C8 -177.07(10)
B N1 C3 C8 3.39(19)
C1 C2 C3 N1 -0.32(13)
C1 C2 C3 C8 176.69(10)
N2 C1 C4 C5 64.46(15)
C2 C1 C4 C5 -115.99(12)
N2 C1 C4 C6 -61.06(15)
C2 C1 C4 C6 118.49(12)
N2 C1 C4 C7 -178.59(11)
C2 C1 C4 C7 0.96(15)
N1 C3 C8 C9 -36.39(16)
C2 C3 C8 C9 147.28(11)
N1 C3 C8 C11 -155.79(11)
C2 C3 C8 C11 27.88(15)
N1 C3 C8 C10 87.67(13)
C2 C3 C8 C10 -88.66(13)
C13 N3 C12 N2 177.39(10)
C13 N3 C12 S -2.04(18)
C1 N2 C12 N3 -10.03(17)
N1 N2 C12 N3 174.33(9)
C1 N2 C12 S 169.51(10)
N1 N2 C12 S -6.12(11)
B S C12 N3 -170.54(12)
B S C12 N2 10.00(8)
C12 N3 C13 C14 -63.37(16)
C12 N3 C13 C15 60.49(16)
C12 N3 C13 C16 179.17(13)
N1 B C17 C22 130.17(11)
C23 B C17 C22 -1.37(17)
S B C17 C22 -121.03(11)
N1 B C17 C18 -50.29(13)
C23 B C17 C18 178.17(10)
S B C17 C18 58.51(11)
C22 C17 C18 F1 -177.44(10)
B C17 C18 F1 2.96(15)
C22 C17 C18 C19 1.11(17)
B C17 C18 C19 -178.49(11)
F1 C18 C19 F2 -1.33(17)
C17 C18 C19 F2 -179.93(11)
F1 C18 C19 C20 178.02(10)
C17 C18 C19 C20 -0.58(19)
F2 C19 C20 F3 -0.07(18)
C18 C19 C20 F3 -179.42(11)
F2 C19 C20 C21 179.03(11)
C18 C19 C20 C21 -0.32(18)
F3 C20 C21 F4 0.95(18)
C19 C20 C21 F4 -178.14(11)
F3 C20 C21 C22 179.68(11)
C19 C20 C21 C22 0.59(18)
F4 C21 C22 F5 0.72(16)
C20 C21 C22 F5 -178.01(10)
F4 C21 C22 C17 178.74(10)
C20 C21 C22 C17 0.02(19)
C18 C17 C22 F5 177.09(10)
B C17 C22 F5 -3.35(17)
C18 C17 C22 C21 -0.82(17)
B C17 C22 C21 178.73(11)
N1 B C23 C28 0.11(15)
C17 B C23 C28 130.14(11)
S B C23 C28 -108.28(11)
N1 B C23 C24 171.86(9)
C17 B C23 C24 -58.11(14)
S B C23 C24 63.46(11)
C28 C23 C24 F6 176.21(9)
B C23 C24 F6 3.55(15)
C28 C23 C24 C25 -2.99(16)
B C23 C24 C25 -175.66(10)
F6 C24 C25 F7 4.00(17)
C23 C24 C25 F7 -176.79(10)
F6 C24 C25 C26 -176.89(10)
C23 C24 C25 C26 2.32(18)
F7 C25 C26 F8 -0.40(17)
C24 C25 C26 F8 -179.53(11)
F7 C25 C26 C27 179.22(11)
C24 C25 C26 C27 0.09(18)
F8 C26 C27 F9 -2.39(17)
C25 C26 C27 F9 177.99(10)
F8 C26 C27 C28 178.08(10)
C25 C26 C27 C28 -1.54(17)
F9 C27 C28 F10 -0.05(15)
C26 C27 C28 F10 179.49(10)
F9 C27 C28 C23 -178.79(10)
C26 C27 C28 C23 0.74(17)
C24 C23 C28 F10 -177.22(9)
B C23 C28 F10 -5.09(16)
C24 C23 C28 C27 1.44(16)
B C23 C28 C27 173.57(10)
